data_2312967
loop_
_publ_author_name
'&#x141;yczko, Krzysztof'
'&#x141;yczko, Monika'

_publ_section_title
;
 Structures of hexakis(antipyrine)lead(II) complexes: the first example of
 the stereochemically active and inactive 6s<sup>2</sup> lone pair for one
 lead(II) complex.
;
_journal_coeditor_code UX3016
_journal_issue 9
_journal_name_full 'Acta crystallographica. Section C, Structural chemistry'
_journal_page_first 524
_journal_page_last 533
_journal_paper_doi 10.1107/S2053229626007333
_journal_volume 82
_journal_year 2026
_chemical_formula_iupac '[Pb (C11 H12 N2 O)6] (C F3 O3 S)2'
_chemical_formula_moiety 'C66 H72 N12 O6 Pb 2+, 2(C F3 O3 S -)'
_chemical_formula_sum 'C68 H72 F6 N12 O12 Pb S2'
_chemical_formula_weight 1634.68
_chemical_name_common 'hexakis(Antipyrine)lead(II) triflate'
_chemical_name_systematic
'Hexakis(1,5-dimethyl-2-phenyl-2,3-dihydro-1<i>H</i>-pyrazol-3-one-\k<i>O</i>)lead(II) bis(trifluoromethanesulfonate)'
_space_group_crystal_system triclinic
_space_group_IT_number 2
_space_group_name_Hall '-P 1'
_space_group_name_H-M_alt 'P -1'
_atom_sites_solution_hydrogens geom
_atom_sites_solution_primary direct
_audit_creation_method
;
Olex2 1.5
(compiled 2026.04.10 svn.r48fbca5a for OlexSys, GUI svn.r7537)
;
_cell_angle_alpha 113.571(3)
_cell_angle_beta 92.477(3)
_cell_angle_gamma 110.315(3)
_cell_formula_units_Z 2
_cell_length_a 14.1315(5)
_cell_length_b 16.3644(6)
_cell_length_c 17.9493(6)
_cell_measurement_reflns_used 19695
_cell_measurement_temperature 100.00(10)
_cell_measurement_theta_max 28.8221
_cell_measurement_theta_min 2.8888
_cell_volume 3486.9(3)
_computing_cell_refinement
;
CrysAlis PRO (Rigaku OD, 2020)
;
_computing_data_collection
;
CrysAlis PRO (Rigaku OD, 2020)
;
_computing_data_reduction
;
CrysAlis PRO (Rigaku OD, 2020)
;
_computing_molecular_graphics
;
OLEX2 (Dolomanov <i>et al.</i>, 2009)
;
_computing_publication_material
;
OLEX2 (Dolomanov <i>et al.</i>, 2009) and
Mercury (Macrae <i>et al.</i>,  2020)
;
_computing_structure_refinement
;
SHELXL2017 (Sheldrick, 2015)
;
_computing_structure_solution
;
SHELXS (Sheldrick, 2008)
;
_diffrn_ambient_temperature 100.00(10)
_diffrn_detector_area_resol_mean 16.0131
_diffrn_measured_fraction_theta_full 0.998
_diffrn_measured_fraction_theta_max 0.871
_diffrn_measurement_device_type 'Agilent SuperNova Dual Source diffractometer with an Eos detector'
_diffrn_measurement_method '\w scans'
_diffrn_radiation_type MoK\a
_diffrn_radiation_wavelength 0.71073
_diffrn_reflns_av_R_equivalents 0.0278
_diffrn_reflns_av_unetI/netI 0.0425
_diffrn_reflns_limit_h_max 17
_diffrn_reflns_limit_h_min -19
_diffrn_reflns_limit_k_max 22
_diffrn_reflns_limit_k_min -21
_diffrn_reflns_limit_l_max 24
_diffrn_reflns_limit_l_min -19
_diffrn_reflns_number 30139
_diffrn_reflns_theta_full 25.242
_diffrn_reflns_theta_max 28.886
_diffrn_reflns_theta_min 2.895
_diffrn_source 'micro-focus sealed X-ray tube'
_exptl_absorpt_coefficient_mu 2.565
_exptl_absorpt_correction_T_max 1.00000
_exptl_absorpt_correction_T_min 0.92307
_exptl_absorpt_correction_type multi-scan
_exptl_absorpt_process_details
;
(CrysAlis PRO; Rigaku OD, 2020)
;
_exptl_crystal_colour colourless
_exptl_crystal_density_diffrn 1.557
_exptl_crystal_density_method 'not measured'
_exptl_crystal_description block
_exptl_crystal_F_000 1656
_exptl_crystal_size_max 0.3
_exptl_crystal_size_mid 0.2
_exptl_crystal_size_min 0.1
_refine_diff_density_max 1.391
_refine_diff_density_min -1.260
_refine_ls_extinction_method none
_refine_ls_goodness_of_fit_ref 1.032
_refine_ls_hydrogen_treatment constr
_refine_ls_matrix_type full
_refine_ls_number_parameters 922
_refine_ls_number_reflns 15971
_refine_ls_number_restraints 0
_refine_ls_restrained_S_all 1.032
_refine_ls_R_factor_all 0.0305
_refine_ls_R_factor_gt 0.0259
_refine_ls_shift/su_max 0.001
_refine_ls_shift/su_mean 0.000
_refine_ls_structure_factor_coef Fsqd
_refine_ls_weighting_details 'w=1/[\s^2^(Fo^2^)+(0.0217P)^2^+1.9241P] where P=(Fo^2^+2Fc^2^)/3'
_refine_ls_weighting_scheme calc
_refine_ls_wR_factor_gt 0.0580
_refine_ls_wR_factor_ref 0.0601
_reflns_number_gt 14688
_reflns_number_total 15971
_reflns_threshold_expression 'I > 2\s(I)'
_cod_data_source_file ux3016sup1.cif
_cod_data_source_block pbanty6otf2-1b
_cod_original_cell_volume 3486.9(2)
_cod_database_code 2312967
_shelx_space_group_comment
;
The symmetry employed for this shelxl refinement is uniquely defined
by the following loop, which should always be used as a source of
symmetry information in preference to the above space-group names.
They are only intended as comments.
;

loop_
_space_group_symop_operation_xyz
'x, y, z'
'-x, -y, -z'

loop_
_atom_site_type_symbol
_atom_site_label
_atom_site_fract_x
_atom_site_fract_y
_atom_site_fract_z
_atom_site_U_iso_or_equiv
_atom_site_adp_type
_atom_site_calc_flag
_atom_site_occupancy
_atom_site_disorder_assembly
_atom_site_disorder_group
C C8 0.3529(2) 1.1281(2) -0.02566(16) 0.0272(6) Uani d 1 . .
H H8 0.383266 1.157033 -0.059959 0.033 Uiso calc 1 . .
O O3 0.65003(13) 1.05074(13) 0.24273(10) 0.0207(4) Uani d 1 . .
C C1 0.37446(18) 0.89619(18) 0.06080(13) 0.0145(5) Uani d 1 . .
F F6 0.13168(13) 0.39582(14) 0.36720(10) 0.0438(5) Uani d 1 . .
F F5 -0.02097(12) 0.32420(14) 0.29108(10) 0.0427(5) Uani d 1 . .
N N6 0.05656(16) 0.70367(15) 0.12592(12) 0.0195(4) Uani d 1 . .
F F2 0.19714(16) 0.58415(12) 0.70271(11) 0.0439(5) Uani d 1 . .
N N4 0.80620(15) 1.10740(14) 0.33182(12) 0.0164(4) Uani d 1 . .
O O8 0.21394(14) 0.45642(13) 0.77824(11) 0.0242(4) Uani d 1 . .
F F4 0.06956(16) 0.47557(14) 0.32476(11) 0.0481(5) Uani d 1 . .
C C37 -0.0479(2) 0.6681(2) 0.1405(2) 0.0353(7) Uani d 1 . .
H H37A -0.078454 0.596925 0.112634 0.053 Uiso calc 1 . .
H H37B -0.090361 0.692871 0.118299 0.053 Uiso calc 1 . .
H H37C -0.044735 0.690831 0.200408 0.053 Uiso calc 1 . .
C C23 0.72288(18) 1.11948(18) 0.30159(14) 0.0164(5) Uani d 1 . .
N N7 0.67062(16) 1.18546(14) 0.54766(12) 0.0166(4) Uani d 1 . .
O O11 0.05769(14) 0.35462(14) 0.14865(11) 0.0282(4) Uani d 1 . .
O O9 0.04326(16) 0.40215(16) 0.69486(14) 0.0401(5) Uani d 1 . .
C C13 0.52366(18) 1.28128(18) 0.18999(14) 0.0176(5) Uani d 1 . .
C C65 0.7554(2) 1.01757(18) 0.59213(14) 0.0205(5) Uani d 1 . .
H H65 0.725759 0.956604 0.593546 0.025 Uiso calc 1 . .
C C6 0.31521(18) 1.00215(17) 0.01757(14) 0.0157(5) Uani d 1 . .
C C57 0.62487(19) 1.30103(18) 0.54431(14) 0.0178(5) Uani d 1 . .
C C28 0.81441(18) 1.01784(17) 0.31559(15) 0.0169(5) Uani d 1 . .
O O12 0.12565(17) 0.26157(14) 0.19517(13) 0.0360(5) Uani d 1 . .
C C55 0.36991(19) 0.52235(18) 0.12929(15) 0.0193(5) Uani d 1 . .
H H55 0.365921 0.521661 0.181748 0.023 Uiso calc 1 . .
C C58 0.56613(19) 1.21770(18) 0.47630(14) 0.0178(5) Uani d 1 . .
H H58 0.513876 1.210596 0.436282 0.021 Uiso calc 1 . .
C C16 0.5683(2) 1.32806(19) 0.13668(16) 0.0246(6) Uani d 1 . .
H H16A 0.513481 1.332428 0.105034 0.037 Uiso calc 1 . .
H H16B 0.600151 1.289182 0.098116 0.037 Uiso calc 1 . .
H H16C 0.620689 1.393469 0.171685 0.037 Uiso calc 1 . .
C C15 0.4060(2) 1.37030(19) 0.23483(16) 0.0234(6) Uani d 1 . .
H H15A 0.436469 1.435804 0.281066 0.035 Uiso calc 1 . .
H H15B 0.334093 1.338010 0.236925 0.035 Uiso calc 1 . .
H H15C 0.408491 1.374634 0.182001 0.035 Uiso calc 1 . .
C C3 0.33126(19) 0.79572(18) 0.03696(14) 0.0181(5) Uani d 1 . .
H H3 0.356327 0.762455 0.060375 0.022 Uiso calc 1 . .
C C52 0.3782(2) 0.52687(19) -0.02293(15) 0.0247(6) Uani d 1 . .
H H52 0.379050 0.528947 -0.075046 0.030 Uiso calc 1 . .
C C48 0.5993(2) 0.60685(19) 0.24599(15) 0.0220(5) Uani d 1 . .
H H48A 0.662640 0.636370 0.229458 0.033 Uiso calc 1 . .
H H48B 0.556487 0.542996 0.200498 0.033 Uiso calc 1 . .
H H48C 0.617056 0.599270 0.295543 0.033 Uiso calc 1 . .
C C45 0.51927(19) 0.77872(17) 0.22473(14) 0.0167(5) Uani d 1 . .
C C20 0.2528(2) 1.2972(2) 0.46155(16) 0.0241(6) Uani d 1 . .
H H20 0.212394 1.306593 0.502764 0.029 Uiso calc 1 . .
C C9 0.3017(2) 1.1711(2) 0.03191(17) 0.0292(6) Uani d 1 . .
H H9 0.296203 1.228998 0.036226 0.035 Uiso calc 1 . .
C C21 0.2279(2) 1.2051(2) 0.39753(17) 0.0248(6) Uani d 1 . .
H H21 0.170793 1.151418 0.395329 0.030 Uiso calc 1 . .
C C32 0.8502(2) 0.9121(2) 0.36293(17) 0.0258(6) Uani d 1 . .
H H32 0.869444 0.899068 0.407042 0.031 Uiso calc 1 . .
C C36 0.2226(2) 0.7495(2) 0.18010(15) 0.0220(5) Uani d 1 . .
H H36 0.285541 0.746329 0.196490 0.026 Uiso calc 1 . .
C C42 -0.0197(2) 0.9640(2) 0.08287(16) 0.0256(6) Uani d 1 . .
H H42 -0.048001 1.000248 0.065932 0.031 Uiso calc 1 . .
C C60 0.6212(2) 1.39845(19) 0.57522(17) 0.0268(6) Uani d 1 . .
H H60A 0.572710 1.398219 0.534338 0.040 Uiso calc 1 . .
H H60B 0.690134 1.447254 0.583637 0.040 Uiso calc 1 . .
H H60C 0.598297 1.414172 0.628088 0.040 Uiso calc 1 . .
C C31 0.8342(2) 0.8445(2) 0.28098(18) 0.0284(6) Uani d 1 . .
H H31 0.841095 0.785099 0.269075 0.034 Uiso calc 1 . .
C C67 0.2027(2) 0.4996(2) 0.65600(17) 0.0299(6) Uani d 1 . .
C C4 0.1758(2) 0.8139(2) -0.11695(16) 0.0304(7) Uani d 1 . .
H H4A 0.220273 0.820313 -0.156420 0.046 Uiso calc 1 . .
H H4B 0.148348 0.864438 -0.101204 0.046 Uiso calc 1 . .
H H4C 0.118500 0.749728 -0.142947 0.046 Uiso calc 1 . .
Pb Pb1 0.47148(2) 0.97838(2) 0.25247(2) 0.01218(3) Uani d 1 . .
O O1 0.44972(12) 0.96682(12) 0.11885(9) 0.0164(3) Uani d 1 . .
O O5 0.48606(14) 0.80736(12) 0.17847(10) 0.0222(4) Uani d 1 . .
O O6 0.56937(14) 1.05612(12) 0.42229(10) 0.0217(4) Uani d 1 . .
O O4 0.27324(13) 0.92046(13) 0.21053(10) 0.0217(4) Uani d 1 . .
N N11 0.43010(16) 1.25359(14) 0.27945(12) 0.0153(4) Uani d 1 . .
O O2 0.46066(15) 1.12909(12) 0.28873(10) 0.0217(4) Uani d 1 . .
C C34 0.21007(19) 0.83522(19) 0.18760(14) 0.0184(5) Uani d 1 . .
N N2 0.23568(15) 0.82446(15) -0.04297(12) 0.0179(4) Uani d 1 . .
C C61 0.73647(19) 1.14613(17) 0.56925(13) 0.0157(5) Uani d 1 . .
N N9 0.51010(16) 0.68389(14) 0.19726(11) 0.0161(4) Uani d 1 . .
C C50 0.44038(18) 0.60207(17) 0.12430(14) 0.0154(5) Uani d 1 . .
N N3 0.86862(15) 1.19358(15) 0.40154(12) 0.0173(4) Uani d 1 . .
N N12 0.46383(16) 1.31472(14) 0.24149(12) 0.0160(4) Uani d 1 . .
N N10 0.54203(16) 0.66941(15) 0.26457(12) 0.0169(4) Uani d 1 . .
N N5 0.10569(15) 0.80570(15) 0.15875(12) 0.0175(4) Uani d 1 . .
N N8 0.69545(16) 1.28592(14) 0.58715(12) 0.0169(4) Uani d 1 . .
C C56 0.59616(18) 1.14201(18) 0.47491(14) 0.0169(5) Uani d 1 . .
N N1 0.31792(15) 0.91200(15) 0.00780(11) 0.0169(4) Uani d 1 . .
C C12 0.47447(19) 1.18718(17) 0.25620(14) 0.0161(5) Uani d 1 . .
C C25 0.73969(19) 1.21820(18) 0.35064(15) 0.0184(5) Uani d 1 . .
H H25 0.696121 1.248997 0.344200 0.022 Uiso calc 1 . .
C C11 0.26491(19) 1.04498(19) 0.07614(15) 0.0201(5) Uani d 1 . .
H H11 0.235311 1.016291 0.110814 0.024 Uiso calc 1 . .
C C35 0.1293(2) 0.67333(19) 0.14560(15) 0.0207(5) Uani d 1 . .
C C43 0.0346(2) 1.0040(2) 0.16379(16) 0.0227(5) Uani d 1 . .
H H43 0.044465 1.067958 0.202010 0.027 Uiso calc 1 . .
C C51 0.4456(2) 0.60585(18) 0.04819(14) 0.0196(5) Uani d 1 . .
H H51 0.493994 0.661115 0.045140 0.023 Uiso calc 1 . .
C C18 0.39656(19) 1.36213(18) 0.40568(15) 0.0193(5) Uani d 1 . .
H H18 0.454926 1.415619 0.409030 0.023 Uiso calc 1 . .
C C63 0.9057(2) 1.15680(19) 0.61092(14) 0.0205(5) Uani d 1 . .
H H63 0.978582 1.191060 0.625073 0.025 Uiso calc 1 . .
C C47 0.56679(19) 0.82671(18) 0.31144(15) 0.0188(5) Uani d 1 . .
H H47 0.583874 0.893042 0.348076 0.023 Uiso calc 1 . .
C C59 0.7195(2) 1.33185(18) 0.67827(14) 0.0211(5) Uani d 1 . .
H H59A 0.739524 1.402054 0.699357 0.032 Uiso calc 1 . .
H H59B 0.776605 1.319610 0.698001 0.032 Uiso calc 1 . .
H H59C 0.658563 1.304621 0.698394 0.032 Uiso calc 1 . .
C C14 0.53314(19) 1.20494(18) 0.19852(14) 0.0185(5) Uani d 1 . .
H H14 0.572384 1.169958 0.170505 0.022 Uiso calc 1 . .
C C19 0.3359(2) 1.3749(2) 0.46513(15) 0.0234(6) Uani d 1 . .
H H19 0.352237 1.438002 0.508608 0.028 Uiso calc 1 . .
C C62 0.84300(19) 1.19696(18) 0.58991(14) 0.0176(5) Uani d 1 . .
H H62 0.872710 1.258579 0.589683 0.021 Uiso calc 1 . .
C C46 0.58300(18) 0.76063(18) 0.33187(14) 0.0174(5) Uani d 1 . .
C C24 0.82943(19) 1.26119(18) 0.40871(14) 0.0177(5) Uani d 1 . .
C C64 0.8621(2) 1.06682(19) 0.61129(14) 0.0215(5) Uani d 1 . .
H H64 0.905144 1.038951 0.624629 0.026 Uiso calc 1 . .
C C44 0.07430(19) 0.95067(19) 0.18884(15) 0.0199(5) Uani d 1 . .
H H44 0.110422 0.977434 0.244545 0.024 Uiso calc 1 . .
C C39 0.06118(18) 0.85768(18) 0.13215(14) 0.0168(5) Uani d 1 . .
C C2 0.24628(19) 0.75417(18) -0.02627(14) 0.0179(5) Uani d 1 . .
C C66 0.6918(2) 1.05669(18) 0.57091(14) 0.0185(5) Uani d 1 . .
H H66 0.618890 1.022892 0.557732 0.022 Uiso calc 1 . .
C C40 0.00788(19) 0.8174(2) 0.05034(15) 0.0213(5) Uani d 1 . .
H H40 -0.000460 0.754162 0.011523 0.026 Uiso calc 1 . .
C C22 0.2861(2) 1.19091(19) 0.33671(15) 0.0201(5) Uani d 1 . .
H H22 0.268611 1.128083 0.292465 0.024 Uiso calc 1 . .
C C49 0.6376(2) 0.7736(2) 0.41098(15) 0.0243(6) Uani d 1 . .
H H49A 0.701022 0.762576 0.402514 0.036 Uiso calc 1 . .
H H49B 0.592782 0.726933 0.428641 0.036 Uiso calc 1 . .
H H49C 0.655101 0.839864 0.453956 0.036 Uiso calc 1 . .
C C17 0.37028(18) 1.27010(18) 0.34162(14) 0.0152(5) Uani d 1 . .
C C54 0.3049(2) 0.44319(19) 0.05738(16) 0.0245(6) Uani d 1 . .
H H54 0.256985 0.387657 0.060395 0.029 Uiso calc 1 . .
C C7 0.35985(19) 1.04281(19) -0.03316(14) 0.0209(5) Uani d 1 . .
H H7 0.394671 1.012789 -0.072498 0.025 Uiso calc 1 . .
C C29 0.79912(19) 0.95169(19) 0.23347(15) 0.0217(5) Uani d 1 . .
H H29 0.782747 0.965786 0.189303 0.026 Uiso calc 1 . .
C C53 0.3098(2) 0.4450(2) -0.01881(16) 0.0258(6) Uani d 1 . .
H H53 0.266283 0.390280 -0.068228 0.031 Uiso calc 1 . .
C C27 0.8836(2) 1.36422(18) 0.47184(16) 0.0248(6) Uani d 1 . .
H H27A 0.905522 1.366488 0.525425 0.037 Uiso calc 1 . .
H H27B 0.836624 1.397570 0.477691 0.037 Uiso calc 1 . .
H H27C 0.944201 1.396475 0.453992 0.037 Uiso calc 1 . .
C C10 0.2585(2) 1.1303(2) 0.08325(17) 0.0262(6) Uani d 1 . .
H H10 0.224660 1.160836 0.123218 0.031 Uiso calc 1 . .
C C26 0.97904(19) 1.2166(2) 0.41945(17) 0.0260(6) Uani d 1 . .
H H26A 1.008030 1.219472 0.371505 0.039 Uiso calc 1 . .
H H26B 0.989696 1.166072 0.430548 0.039 Uiso calc 1 . .
H H26C 1.013492 1.279552 0.468308 0.039 Uiso calc 1 . .
C C30 0.8081(2) 0.8646(2) 0.21690(17) 0.0278(6) Uani d 1 . .
H H30 0.796280 0.818179 0.160874 0.033 Uiso calc 1 . .
C C38 0.0991(2) 0.5698(2) 0.12917(17) 0.0291(6) Uani d 1 . .
H H38A 0.161360 0.556992 0.133998 0.044 Uiso calc 1 . .
H H38B 0.056601 0.527133 0.072926 0.044 Uiso calc 1 . .
H H38C 0.059647 0.557291 0.169795 0.044 Uiso calc 1 . .
C C33 0.83844(19) 0.99795(19) 0.38091(16) 0.0213(5) Uani d 1 . .
H H33 0.846593 1.042709 0.436899 0.026 Uiso calc 1 . .
C C5 0.1737(2) 0.64979(19) -0.07383(16) 0.0264(6) Uani d 1 . .
H H5A 0.102377 0.644985 -0.078359 0.040 Uiso calc 1 . .
H H5B 0.183348 0.612938 -0.044647 0.040 Uiso calc 1 . .
H H5C 0.187716 0.623106 -0.129609 0.040 Uiso calc 1 . .
C C41 -0.0327(2) 0.8714(2) 0.02669(16) 0.0267(6) Uani d 1 . .
H H41 -0.069846 0.844528 -0.028695 0.032 Uiso calc 1 . .
S S1 0.14906(5) 0.41062(5) 0.69612(4) 0.02249(13) Uani d 1 . .
F F1 0.30225(14) 0.51683(13) 0.65343(10) 0.0375(4) Uani d 1 . .
O O7 0.16062(15) 0.32541(13) 0.63743(11) 0.0252(4) Uani d 1 . .
F F3 0.15257(17) 0.46738(13) 0.57824(11) 0.0513(5) Uani d 1 . .
S S2 0.12761(5) 0.35509(4) 0.20955(4) 0.01725(12) Uani d 1 . .
O O10 0.22955(13) 0.43225(13) 0.23616(11) 0.0228(4) Uani d 1 . .
C C68 0.0742(2) 0.3893(2) 0.30247(15) 0.0258(6) Uani d 1 . .

loop_
_atom_site_aniso_label
_atom_site_aniso_U_11
_atom_site_aniso_U_22
_atom_site_aniso_U_33
_atom_site_aniso_U_12
_atom_site_aniso_U_13
_atom_site_aniso_U_23
C8 0.0273(15) 0.0247(15) 0.0240(13) -0.0003(12) -0.0033(11) 0.0153(12)
O3 0.0121(8) 0.0269(10) 0.0172(8) 0.0052(7) -0.0004(6) 0.0069(7)
C1 0.0140(11) 0.0202(12) 0.0113(10) 0.0097(10) 0.0045(8) 0.0061(9)
F6 0.0306(10) 0.0640(13) 0.0240(8) 0.0000(9) -0.0050(7) 0.0245(9)
F5 0.0181(9) 0.0669(13) 0.0257(8) -0.0005(8) 0.0051(6) 0.0189(9)
N6 0.0146(10) 0.0199(11) 0.0228(10) 0.0038(9) 0.0013(8) 0.0110(9)
F2 0.0639(13) 0.0209(9) 0.0487(11) 0.0193(9) 0.0071(9) 0.0155(8)
N4 0.0143(10) 0.0148(10) 0.0163(10) 0.0040(8) -0.0003(7) 0.0051(8)
O8 0.0256(10) 0.0245(10) 0.0219(9) 0.0089(8) 0.0071(7) 0.0104(8)
F4 0.0556(13) 0.0452(12) 0.0405(10) 0.0328(10) 0.0198(9) 0.0043(9)
C37 0.0142(14) 0.0293(16) 0.060(2) 0.0020(12) 0.0069(13) 0.0235(15)
C23 0.0120(11) 0.0224(13) 0.0170(11) 0.0057(10) 0.0058(9) 0.0115(10)
N7 0.0180(11) 0.0125(10) 0.0146(9) 0.0046(8) -0.0014(8) 0.0033(8)
O11 0.0226(10) 0.0372(12) 0.0208(9) 0.0075(9) 0.0002(7) 0.0134(8)
O9 0.0201(11) 0.0337(12) 0.0599(14) 0.0072(9) 0.0054(9) 0.0179(11)
C13 0.0119(12) 0.0157(12) 0.0188(11) 0.0025(10) 0.0038(9) 0.0042(10)
C65 0.0310(15) 0.0144(12) 0.0143(11) 0.0082(11) 0.0025(10) 0.0055(10)
C6 0.0115(11) 0.0177(12) 0.0149(11) 0.0039(10) -0.0014(8) 0.0065(9)
C57 0.0182(12) 0.0194(13) 0.0175(11) 0.0078(10) 0.0028(9) 0.0098(10)
C28 0.0105(11) 0.0155(12) 0.0224(12) 0.0028(10) 0.0027(9) 0.0084(10)
O12 0.0377(12) 0.0175(10) 0.0495(13) 0.0132(9) 0.0089(10) 0.0098(9)
C55 0.0198(13) 0.0184(13) 0.0197(12) 0.0074(11) 0.0059(9) 0.0086(10)
C58 0.0178(12) 0.0185(13) 0.0155(11) 0.0074(10) 0.0008(9) 0.0061(10)
C16 0.0247(14) 0.0204(14) 0.0263(13) 0.0057(11) 0.0120(11) 0.0101(11)
C15 0.0319(15) 0.0245(14) 0.0277(13) 0.0183(12) 0.0131(11) 0.0180(11)
C3 0.0187(12) 0.0194(13) 0.0174(11) 0.0102(10) 0.0034(9) 0.0073(10)
C52 0.0309(15) 0.0261(14) 0.0160(12) 0.0131(12) 0.0001(10) 0.0075(11)
C48 0.0261(14) 0.0202(13) 0.0229(12) 0.0132(11) 0.0015(10) 0.0097(11)
C45 0.0163(12) 0.0149(12) 0.0210(12) 0.0093(10) 0.0023(9) 0.0075(10)
C20 0.0250(14) 0.0379(16) 0.0244(13) 0.0208(13) 0.0119(10) 0.0205(12)
C9 0.0275(15) 0.0194(14) 0.0351(15) 0.0059(12) -0.0091(12) 0.0114(12)
C21 0.0207(14) 0.0285(15) 0.0353(15) 0.0104(12) 0.0109(11) 0.0228(12)
C32 0.0196(14) 0.0282(15) 0.0357(15) 0.0101(12) 0.0074(11) 0.0192(12)
C36 0.0165(13) 0.0301(15) 0.0230(12) 0.0072(11) 0.0016(9) 0.0172(11)
C42 0.0235(14) 0.0343(16) 0.0312(14) 0.0171(13) 0.0093(11) 0.0210(12)
C60 0.0305(15) 0.0178(13) 0.0284(14) 0.0100(12) -0.0053(11) 0.0078(11)
C31 0.0234(15) 0.0228(14) 0.0426(16) 0.0116(12) 0.0107(12) 0.0155(13)
C67 0.0362(17) 0.0223(15) 0.0274(14) 0.0091(13) -0.0008(12) 0.0103(12)
C4 0.0247(15) 0.0313(16) 0.0250(14) 0.0025(12) -0.0105(11) 0.0117(12)
Pb1 0.01227(5) 0.01122(5) 0.01221(4) 0.00513(3) -0.00017(3) 0.00429(3)
O1 0.0148(8) 0.0176(9) 0.0126(8) 0.0040(7) -0.0007(6) 0.0052(7)
O5 0.0271(10) 0.0139(9) 0.0240(9) 0.0088(8) -0.0043(7) 0.0074(7)
O6 0.0232(10) 0.0163(9) 0.0160(8) 0.0061(8) -0.0031(7) 0.0001(7)
O4 0.0139(9) 0.0244(10) 0.0256(9) 0.0027(8) 0.0012(7) 0.0143(8)
N11 0.0185(11) 0.0155(10) 0.0177(10) 0.0083(9) 0.0067(8) 0.0112(8)
O2 0.0348(11) 0.0182(9) 0.0177(8) 0.0163(8) 0.0041(7) 0.0084(7)
C34 0.0145(12) 0.0277(14) 0.0149(11) 0.0061(11) 0.0039(9) 0.0130(10)
N2 0.0138(10) 0.0170(11) 0.0150(9) 0.0033(8) -0.0032(7) 0.0027(8)
C61 0.0192(12) 0.0161(12) 0.0100(10) 0.0077(10) 0.0010(8) 0.0039(9)
N9 0.0210(11) 0.0144(10) 0.0136(9) 0.0080(9) -0.0004(8) 0.0066(8)
C50 0.0174(12) 0.0139(12) 0.0158(11) 0.0093(10) 0.0008(9) 0.0050(9)
N3 0.0142(10) 0.0144(10) 0.0181(10) 0.0022(8) -0.0010(8) 0.0058(8)
N12 0.0171(10) 0.0140(10) 0.0205(10) 0.0058(8) 0.0075(8) 0.0112(8)
N10 0.0207(11) 0.0173(11) 0.0157(9) 0.0097(9) 0.0007(8) 0.0088(8)
N5 0.0122(10) 0.0190(11) 0.0199(10) 0.0031(9) 0.0009(8) 0.0102(9)
N8 0.0199(11) 0.0120(10) 0.0147(9) 0.0052(8) -0.0019(8) 0.0034(8)
C56 0.0127(12) 0.0195(13) 0.0144(11) 0.0039(10) 0.0018(8) 0.0059(10)
N1 0.0142(10) 0.0174(11) 0.0143(9) 0.0035(8) -0.0015(7) 0.0053(8)
C12 0.0182(12) 0.0121(12) 0.0138(11) 0.0064(10) -0.0017(9) 0.0019(9)
C25 0.0169(12) 0.0215(13) 0.0215(12) 0.0098(11) 0.0062(9) 0.0119(10)
C11 0.0158(12) 0.0251(14) 0.0189(12) 0.0069(11) 0.0051(9) 0.0101(10)
C35 0.0210(13) 0.0270(14) 0.0189(12) 0.0094(11) 0.0051(9) 0.0146(11)
C43 0.0207(13) 0.0246(14) 0.0252(13) 0.0092(11) 0.0110(10) 0.0125(11)
C51 0.0244(14) 0.0163(12) 0.0191(12) 0.0079(11) 0.0052(10) 0.0089(10)
C18 0.0176(13) 0.0186(13) 0.0211(12) 0.0063(10) 0.0032(9) 0.0089(10)
C63 0.0193(13) 0.0235(14) 0.0160(11) 0.0085(11) 0.0013(9) 0.0064(10)
C47 0.0184(13) 0.0148(12) 0.0196(12) 0.0085(10) -0.0011(9) 0.0031(10)
C59 0.0289(14) 0.0158(13) 0.0135(11) 0.0086(11) -0.0029(9) 0.0026(10)
C14 0.0162(12) 0.0165(12) 0.0188(12) 0.0073(10) 0.0024(9) 0.0036(10)
C19 0.0279(14) 0.0261(14) 0.0179(12) 0.0158(12) 0.0050(10) 0.0071(11)
C62 0.0201(13) 0.0162(12) 0.0133(11) 0.0048(10) 0.0018(9) 0.0056(9)
C46 0.0154(12) 0.0191(13) 0.0149(11) 0.0066(10) 0.0010(9) 0.0056(10)
C24 0.0190(13) 0.0182(13) 0.0196(12) 0.0067(10) 0.0072(9) 0.0120(10)
C64 0.0295(14) 0.0239(14) 0.0147(11) 0.0155(12) 0.0021(10) 0.0081(10)
C44 0.0154(12) 0.0243(14) 0.0171(11) 0.0034(10) 0.0043(9) 0.0100(10)
C39 0.0116(11) 0.0241(13) 0.0178(11) 0.0063(10) 0.0053(9) 0.0126(10)
C2 0.0170(12) 0.0177(13) 0.0176(11) 0.0093(10) 0.0058(9) 0.0042(10)
C66 0.0212(13) 0.0165(12) 0.0141(11) 0.0045(10) 0.0026(9) 0.0059(10)
C40 0.0179(13) 0.0268(14) 0.0185(12) 0.0092(11) 0.0020(9) 0.0092(11)
C22 0.0209(13) 0.0186(13) 0.0222(12) 0.0087(11) 0.0043(10) 0.0098(10)
C49 0.0280(15) 0.0270(15) 0.0172(12) 0.0117(12) 0.0010(10) 0.0089(11)
C17 0.0165(12) 0.0200(12) 0.0157(11) 0.0106(10) 0.0034(9) 0.0113(10)
C54 0.0192(13) 0.0174(13) 0.0316(14) 0.0038(11) 0.0032(10) 0.0089(11)
C7 0.0170(13) 0.0242(14) 0.0150(11) 0.0020(11) 0.0022(9) 0.0079(10)
C29 0.0190(13) 0.0242(14) 0.0205(12) 0.0078(11) 0.0059(10) 0.0092(11)
C53 0.0231(14) 0.0220(14) 0.0209(13) 0.0078(11) -0.0048(10) 0.0006(11)
C27 0.0285(15) 0.0181(13) 0.0245(13) 0.0065(11) 0.0061(11) 0.0085(11)
C10 0.0178(13) 0.0259(15) 0.0290(14) 0.0099(12) 0.0003(10) 0.0060(12)
C26 0.0144(13) 0.0225(14) 0.0346(15) 0.0035(11) -0.0032(10) 0.0106(12)
C30 0.0255(15) 0.0243(15) 0.0286(14) 0.0124(12) 0.0099(11) 0.0047(12)
C38 0.0296(16) 0.0247(15) 0.0317(15) 0.0076(12) 0.0009(11) 0.0145(12)
C33 0.0162(13) 0.0231(14) 0.0226(12) 0.0057(11) 0.0042(9) 0.0102(11)
C5 0.0234(14) 0.0175(13) 0.0276(14) 0.0057(11) -0.0002(11) 0.0025(11)
C41 0.0233(14) 0.0360(16) 0.0229(13) 0.0140(13) 0.0014(10) 0.0134(12)
S1 0.0241(3) 0.0175(3) 0.0259(3) 0.0081(3) 0.0041(2) 0.0099(3)
F1 0.0354(10) 0.0368(10) 0.0331(9) 0.0056(8) 0.0119(7) 0.0156(8)
O7 0.0311(11) 0.0173(9) 0.0255(9) 0.0109(8) 0.0062(8) 0.0070(8)
F3 0.0766(15) 0.0354(11) 0.0345(10) 0.0134(10) -0.0149(9) 0.0186(8)
S2 0.0158(3) 0.0150(3) 0.0181(3) 0.0059(2) 0.0039(2) 0.0048(2)
O10 0.0155(9) 0.0212(10) 0.0270(9) 0.0049(8) 0.0044(7) 0.0082(8)
C68 0.0199(14) 0.0332(16) 0.0187(12) 0.0055(12) 0.0018(10) 0.0107(12)

loop_
_atom_type_symbol
_atom_type_description
_atom_type_scat_dispersion_real
_atom_type_scat_dispersion_imag
_atom_type_scat_source
C C 0.0033 0.0016 'International Tables Vol C Tables 4.2.6.8 and 6.1.1.4'
H H 0.0000 0.0000 'International Tables Vol C Tables 4.2.6.8 and 6.1.1.4'
F F 0.0171 0.0103 'International Tables Vol C Tables 4.2.6.8 and 6.1.1.4'
N N 0.0061 0.0033 'International Tables Vol C Tables 4.2.6.8 and 6.1.1.4'
O O 0.0106 0.0060 'International Tables Vol C Tables 4.2.6.8 and 6.1.1.4'
Pb Pb -3.3944 10.1111 'International Tables Vol C Tables 4.2.6.8 and 6.1.1.4'
S S 0.1246 0.1234 'International Tables Vol C Tables 4.2.6.8 and 6.1.1.4'

loop_
_geom_angle_atom_site_label_1
_geom_angle_atom_site_label_2
_geom_angle_atom_site_label_3
_geom_angle_site_symmetry_1
_geom_angle_site_symmetry_3
_geom_angle
_geom_angle_publ_flag
C9 C8 H8 . . 120.0 ?
C7 C8 H8 . . 120.0 ?
C7 C8 C9 . . 120.0(2) ?
C23 O3 Pb1 . . 126.02(15) ?
O1 C1 C3 . . 132.4(2) ?
O1 C1 N1 . . 121.0(2) ?
N1 C1 C3 . . 106.6(2) ?
N5 N6 C37 . . 114.4(2) ?
C35 N6 C37 . . 121.0(2) ?
C35 N6 N5 . . 106.12(19) ?
C23 N4 C28 . . 126.9(2) ?
C23 N4 N3 . . 109.02(19) ?
N3 N4 C28 . . 121.25(19) ?
N6 C37 H37A . . 109.5 ?
N6 C37 H37B . . 109.5 ?
N6 C37 H37C . . 109.5 ?
H37A C37 H37B . . 109.5 ?
H37A C37 H37C . . 109.5 ?
H37B C37 H37C . . 109.5 ?
O3 C23 N4 . . 122.4(2) ?
O3 C23 C25 . . 131.7(2) ?
N4 C23 C25 . . 105.9(2) ?
N8 N7 C61 . . 120.63(18) ?
C56 N7 C61 . . 127.0(2) ?
C56 N7 N8 . . 109.87(19) ?
N12 C13 C16 . . 120.6(2) ?
N12 C13 C14 . . 109.4(2) ?
C14 C13 C16 . . 130.0(2) ?
C64 C65 H65 . . 119.7 ?
C66 C65 H65 . . 119.7 ?
C66 C65 C64 . . 120.6(2) ?
C11 C6 N1 . . 118.9(2) ?
C7 C6 N1 . . 119.3(2) ?
C7 C6 C11 . . 121.8(2) ?
C58 C57 C60 . . 129.4(2) ?
C58 C57 N8 . . 110.3(2) ?
N8 C57 C60 . . 120.3(2) ?
C29 C28 N4 . . 118.4(2) ?
C29 C28 C33 . . 121.1(2) ?
C33 C28 N4 . . 120.6(2) ?
C50 C55 H55 . . 120.2 ?
C50 C55 C54 . . 119.7(2) ?
C54 C55 H55 . . 120.2 ?
C57 C58 H58 . . 125.8 ?
C57 C58 C56 . . 108.4(2) ?
C56 C58 H58 . . 125.8 ?
C13 C16 H16A . . 109.5 ?
C13 C16 H16B . . 109.5 ?
C13 C16 H16C . . 109.5 ?
H16A C16 H16B . . 109.5 ?
H16A C16 H16C . . 109.5 ?
H16B C16 H16C . . 109.5 ?
H15A C15 H15B . . 109.5 ?
H15A C15 H15C . . 109.5 ?
H15B C15 H15C . . 109.5 ?
N12 C15 H15A . . 109.5 ?
N12 C15 H15B . . 109.5 ?
N12 C15 H15C . . 109.5 ?
C1 C3 H3 . . 126.1 ?
C2 C3 C1 . . 107.8(2) ?
C2 C3 H3 . . 126.1 ?
C51 C52 H52 . . 119.6 ?
C53 C52 H52 . . 119.6 ?
C53 C52 C51 . . 120.8(2) ?
H48A C48 H48B . . 109.5 ?
H48A C48 H48C . . 109.5 ?
H48B C48 H48C . . 109.5 ?
N10 C48 H48A . . 109.5 ?
N10 C48 H48B . . 109.5 ?
N10 C48 H48C . . 109.5 ?
O5 C45 N9 . . 122.4(2) ?
O5 C45 C47 . . 131.9(2) ?
N9 C45 C47 . . 105.6(2) ?
C21 C20 H20 . . 120.1 ?
C19 C20 H20 . . 120.1 ?
C19 C20 C21 . . 119.8(2) ?
C8 C9 H9 . . 119.7 ?
C8 C9 C10 . . 120.5(3) ?
C10 C9 H9 . . 119.7 ?
C20 C21 H21 . . 119.8 ?
C22 C21 C20 . . 120.5(3) ?
C22 C21 H21 . . 119.8 ?
C31 C32 H32 . . 119.6 ?
C33 C32 H32 . . 119.6 ?
C33 C32 C31 . . 120.7(3) ?
C34 C36 H36 . . 125.7 ?
C35 C36 H36 . . 125.7 ?
C35 C36 C34 . . 108.5(2) ?
C43 C42 H42 . . 120.0 ?
C41 C42 H42 . . 120.0 ?
C41 C42 C43 . . 120.1(3) ?
C57 C60 H60A . . 109.5 ?
C57 C60 H60B . . 109.5 ?
C57 C60 H60C . . 109.5 ?
H60A C60 H60B . . 109.5 ?
H60A C60 H60C . . 109.5 ?
H60B C60 H60C . . 109.5 ?
C32 C31 H31 . . 120.3 ?
C30 C31 C32 . . 119.5(3) ?
C30 C31 H31 . . 120.3 ?
F2 C67 S1 . . 111.9(2) ?
F2 C67 F1 . . 107.8(2) ?
F2 C67 F3 . . 107.9(2) ?
F1 C67 S1 . . 111.0(2) ?
F3 C67 S1 . . 111.2(2) ?
F3 C67 F1 . . 106.9(2) ?
H4A C4 H4B . . 109.5 ?
H4A C4 H4C . . 109.5 ?
H4B C4 H4C . . 109.5 ?
N2 C4 H4A . . 109.5 ?
N2 C4 H4B . . 109.5 ?
N2 C4 H4C . . 109.5 ?
O3 Pb1 O5 . . 86.60(6) ?
O3 Pb1 O6 . . 80.85(5) ?
O3 Pb1 O4 . . 155.16(6) ?
O1 Pb1 O3 . . 78.87(6) ?
O1 Pb1 O5 . . 84.58(6) ?
O1 Pb1 O6 . . 157.12(6) ?
O1 Pb1 O4 . . 77.60(6) ?
O1 Pb1 O2 . . 82.85(6) ?
O5 Pb1 O6 . . 104.74(5) ?
O4 Pb1 O5 . . 98.99(6) ?
O4 Pb1 O6 . . 120.31(5) ?
O2 Pb1 O3 . . 88.84(6) ?
O2 Pb1 O5 . . 167.24(6) ?
O2 Pb1 O6 . . 86.26(5) ?
O2 Pb1 O4 . . 80.43(6) ?
C1 O1 Pb1 . . 121.11(15) ?
C45 O5 Pb1 . . 116.71(15) ?
C56 O6 Pb1 . . 125.25(16) ?
C34 O4 Pb1 . . 124.42(16) ?
N12 N11 C17 . . 122.48(19) ?
C12 N11 N12 . . 109.73(18) ?
C12 N11 C17 . . 127.2(2) ?
C12 O2 Pb1 . . 135.86(15) ?
O4 C34 C36 . . 132.2(2) ?
O4 C34 N5 . . 122.4(2) ?
N5 C34 C36 . . 105.3(2) ?
N1 N2 C4 . . 120.4(2) ?
C2 N2 C4 . . 128.4(2) ?
C2 N2 N1 . . 108.08(19) ?
C62 C61 N7 . . 120.6(2) ?
C62 C61 C66 . . 120.9(2) ?
C66 C61 N7 . . 118.5(2) ?
C45 N9 C50 . . 125.72(19) ?
C45 N9 N10 . . 110.03(18) ?
N10 N9 C50 . . 119.18(19) ?
C55 C50 N9 . . 120.9(2) ?
C55 C50 C51 . . 121.1(2) ?
C51 C50 N9 . . 117.9(2) ?
N4 N3 C26 . . 118.11(19) ?
C24 N3 N4 . . 107.14(19) ?
C24 N3 C26 . . 123.4(2) ?
C13 N12 C15 . . 128.1(2) ?
C13 N12 N11 . . 106.79(19) ?
N11 N12 C15 . . 120.02(19) ?
N9 N10 C48 . . 114.69(18) ?
C46 N10 C48 . . 120.1(2) ?
C46 N10 N9 . . 105.48(19) ?
N6 N5 C39 . . 120.28(19) ?
C34 N5 N6 . . 109.5(2) ?
C34 N5 C39 . . 125.2(2) ?
N7 N8 C59 . . 116.08(19) ?
C57 N8 N7 . . 105.81(18) ?
C57 N8 C59 . . 120.6(2) ?
N7 C56 C58 . . 104.9(2) ?
O6 C56 N7 . . 123.6(2) ?
O6 C56 C58 . . 131.5(2) ?
C1 N1 C6 . . 127.92(19) ?
C1 N1 N2 . . 108.3(2) ?
N2 N1 C6 . . 120.39(19) ?
N11 C12 C14 . . 105.8(2) ?
O2 C12 N11 . . 120.3(2) ?
O2 C12 C14 . . 133.9(2) ?
C23 C25 H25 . . 125.9 ?
C24 C25 C23 . . 108.2(2) ?
C24 C25 H25 . . 125.9 ?
C6 C11 H11 . . 120.5 ?
C10 C11 C6 . . 118.9(2) ?
C10 C11 H11 . . 120.5 ?
N6 C35 C38 . . 120.1(2) ?
C36 C35 N6 . . 109.9(2) ?
C36 C35 C38 . . 130.0(3) ?
C42 C43 H43 . . 120.0 ?
C44 C43 C42 . . 120.0(2) ?
C44 C43 H43 . . 120.0 ?
C52 C51 C50 . . 118.4(2) ?
C52 C51 H51 . . 120.8 ?
C50 C51 H51 . . 120.8 ?
C19 C18 H18 . . 120.6 ?
C17 C18 H18 . . 120.6 ?
C17 C18 C19 . . 118.9(2) ?
C62 C63 H63 . . 119.9 ?
C64 C63 H63 . . 119.9 ?
C64 C63 C62 . . 120.2(2) ?
C45 C47 H47 . . 126.1 ?
C46 C47 C45 . . 107.9(2) ?
C46 C47 H47 . . 126.1 ?
N8 C59 H59A . . 109.5 ?
N8 C59 H59B . . 109.5 ?
N8 C59 H59C . . 109.5 ?
H59A C59 H59B . . 109.5 ?
H59A C59 H59C . . 109.5 ?
H59B C59 H59C . . 109.5 ?
C13 C14 C12 . . 108.1(2) ?
C13 C14 H14 . . 126.0 ?
C12 C14 H14 . . 126.0 ?
C20 C19 C18 . . 120.7(2) ?
C20 C19 H19 . . 119.6 ?
C18 C19 H19 . . 119.6 ?
C61 C62 C63 . . 119.4(2) ?
C61 C62 H62 . . 120.3 ?
C63 C62 H62 . . 120.3 ?
N10 C46 C49 . . 119.4(2) ?
C47 C46 N10 . . 110.5(2) ?
C47 C46 C49 . . 130.1(2) ?
N3 C24 C25 . . 109.4(2) ?
N3 C24 C27 . . 121.2(2) ?
C25 C24 C27 . . 129.4(2) ?
C65 C64 H64 . . 120.1 ?
C63 C64 C65 . . 119.9(2) ?
C63 C64 H64 . . 120.1 ?
C43 C44 H44 . . 120.1 ?
C43 C44 C39 . . 119.7(2) ?
C39 C44 H44 . . 120.1 ?
C44 C39 N5 . . 118.6(2) ?
C44 C39 C40 . . 120.7(2) ?
C40 C39 N5 . . 120.7(2) ?
C3 C2 C5 . . 129.4(2) ?
N2 C2 C3 . . 108.8(2) ?
N2 C2 C5 . . 121.8(2) ?
C65 C66 C61 . . 119.0(2) ?
C65 C66 H66 . . 120.5 ?
C61 C66 H66 . . 120.5 ?
C39 C40 H40 . . 120.6 ?
C41 C40 C39 . . 118.8(2) ?
C41 C40 H40 . . 120.6 ?
C21 C22 H22 . . 120.5 ?
C21 C22 C17 . . 118.9(2) ?
C17 C22 H22 . . 120.5 ?
C46 C49 H49A . . 109.5 ?
C46 C49 H49B . . 109.5 ?
C46 C49 H49C . . 109.5 ?
H49A C49 H49B . . 109.5 ?
H49A C49 H49C . . 109.5 ?
H49B C49 H49C . . 109.5 ?
C18 C17 N11 . . 120.8(2) ?
C18 C17 C22 . . 121.2(2) ?
C22 C17 N11 . . 118.0(2) ?
C55 C54 H54 . . 120.0 ?
C53 C54 C55 . . 120.0(2) ?
C53 C54 H54 . . 120.0 ?
C8 C7 H7 . . 120.6 ?
C6 C7 C8 . . 118.9(2) ?
C6 C7 H7 . . 120.6 ?
C28 C29 H29 . . 120.5 ?
C28 C29 C30 . . 118.9(2) ?
C30 C29 H29 . . 120.5 ?
C52 C53 H53 . . 120.0 ?
C54 C53 C52 . . 119.9(2) ?
C54 C53 H53 . . 120.0 ?
C24 C27 H27A . . 109.5 ?
C24 C27 H27B . . 109.5 ?
C24 C27 H27C . . 109.5 ?
H27A C27 H27B . . 109.5 ?
H27A C27 H27C . . 109.5 ?
H27B C27 H27C . . 109.5 ?
C9 C10 H10 . . 120.1 ?
C11 C10 C9 . . 119.9(3) ?
C11 C10 H10 . . 120.1 ?
N3 C26 H26A . . 109.5 ?
N3 C26 H26B . . 109.5 ?
N3 C26 H26C . . 109.5 ?
H26A C26 H26B . . 109.5 ?
H26A C26 H26C . . 109.5 ?
H26B C26 H26C . . 109.5 ?
C31 C30 C29 . . 120.8(2) ?
C31 C30 H30 . . 119.6 ?
C29 C30 H30 . . 119.6 ?
C35 C38 H38A . . 109.5 ?
C35 C38 H38B . . 109.5 ?
C35 C38 H38C . . 109.5 ?
H38A C38 H38B . . 109.5 ?
H38A C38 H38C . . 109.5 ?
H38B C38 H38C . . 109.5 ?
C28 C33 H33 . . 120.5 ?
C32 C33 C28 . . 119.0(2) ?
C32 C33 H33 . . 120.5 ?
C2 C5 H5A . . 109.5 ?
C2 C5 H5B . . 109.5 ?
C2 C5 H5C . . 109.5 ?
H5A C5 H5B . . 109.5 ?
H5A C5 H5C . . 109.5 ?
H5B C5 H5C . . 109.5 ?
C42 C41 C40 . . 120.7(2) ?
C42 C41 H41 . . 119.6 ?
C40 C41 H41 . . 119.6 ?
O8 S1 O9 . . 115.06(12) ?
O8 S1 C67 . . 103.08(12) ?
O9 S1 C67 . . 103.06(14) ?
O7 S1 O8 . . 114.86(11) ?
O7 S1 O9 . . 114.94(12) ?
O7 S1 C67 . . 103.45(12) ?
O11 S2 O10 . . 114.92(12) ?
O11 S2 C68 . . 103.39(12) ?
O12 S2 O11 . . 115.41(12) ?
O12 S2 O10 . . 115.01(12) ?
O12 S2 C68 . . 103.01(13) ?
O10 S2 C68 . . 102.51(11) ?
F6 C68 F5 . . 106.8(2) ?
F6 C68 S2 . . 111.8(2) ?
F5 C68 S2 . . 111.83(18) ?
F4 C68 F6 . . 106.9(2) ?
F4 C68 F5 . . 108.1(2) ?
F4 C68 S2 . . 111.14(19) ?

loop_
_geom_bond_atom_site_label_1
_geom_bond_atom_site_label_2
_geom_bond_site_symmetry_2
_geom_bond_distance
_geom_bond_publ_flag
C8 H8 . 0.9500 ?
C8 C9 . 1.387(4) ?
C8 C7 . 1.385(4) ?
O3 C23 . 1.262(3) ?
O3 Pb1 . 2.4348(17) ?
C1 C3 . 1.406(3) ?
C1 O1 . 1.281(3) ?
C1 N1 . 1.373(3) ?
F6 C68 . 1.334(3) ?
F5 C68 . 1.338(3) ?
N6 C37 . 1.464(3) ?
N6 N5 . 1.411(3) ?
N6 C35 . 1.375(3) ?
F2 C67 . 1.333(3) ?
N4 C23 . 1.383(3) ?
N4 C28 . 1.423(3) ?
N4 N3 . 1.401(3) ?
O8 S1 . 1.4484(18) ?
F4 C68 . 1.332(3) ?
C37 H37A . 0.9800 ?
C37 H37B . 0.9800 ?
C37 H37C . 0.9800 ?
C23 C25 . 1.421(3) ?
N7 C61 . 1.419(3) ?
N7 N8 . 1.405(3) ?
N7 C56 . 1.392(3) ?
O11 S2 . 1.4374(19) ?
O9 S1 . 1.451(2) ?
C13 C16 . 1.484(3) ?
C13 N12 . 1.361(3) ?
C13 C14 . 1.367(4) ?
C65 H65 . 0.9500 ?
C65 C64 . 1.389(4) ?
C65 C66 . 1.388(4) ?
C6 N1 . 1.429(3) ?
C6 C11 . 1.387(3) ?
C6 C7 . 1.383(3) ?
C57 C58 . 1.354(3) ?
C57 C60 . 1.485(3) ?
C57 N8 . 1.380(3) ?
C28 C29 . 1.388(3) ?
C28 C33 . 1.394(3) ?
O12 S2 . 1.436(2) ?
C55 H55 . 0.9500 ?
C55 C50 . 1.379(3) ?
C55 C54 . 1.386(3) ?
C58 H58 . 0.9500 ?
C58 C56 . 1.434(3) ?
C16 H16A . 0.9800 ?
C16 H16B . 0.9800 ?
C16 H16C . 0.9800 ?
C15 H15A . 0.9800 ?
C15 H15B . 0.9800 ?
C15 H15C . 0.9800 ?
C15 N12 . 1.450(3) ?
C3 H3 . 0.9500 ?
C3 C2 . 1.375(3) ?
C52 H52 . 0.9500 ?
C52 C51 . 1.388(3) ?
C52 C53 . 1.385(4) ?
C48 H48A . 0.9800 ?
C48 H48B . 0.9800 ?
C48 H48C . 0.9800 ?
C48 N10 . 1.462(3) ?
C45 O5 . 1.249(3) ?
C45 N9 . 1.382(3) ?
C45 C47 . 1.434(3) ?
C20 H20 . 0.9500 ?
C20 C21 . 1.389(4) ?
C20 C19 . 1.376(4) ?
C9 H9 . 0.9500 ?
C9 C10 . 1.388(4) ?
C21 H21 . 0.9500 ?
C21 C22 . 1.388(3) ?
C32 H32 . 0.9500 ?
C32 C31 . 1.391(4) ?
C32 C33 . 1.382(4) ?
C36 H36 . 0.9500 ?
C36 C34 . 1.428(4) ?
C36 C35 . 1.359(4) ?
C42 H42 . 0.9500 ?
C42 C43 . 1.386(4) ?
C42 C41 . 1.384(4) ?
C60 H60A . 0.9800 ?
C60 H60B . 0.9800 ?
C60 H60C . 0.9800 ?
C31 H31 . 0.9500 ?
C31 C30 . 1.384(4) ?
C67 S1 . 1.825(3) ?
C67 F1 . 1.343(3) ?
C67 F3 . 1.340(3) ?
C4 H4A . 0.9800 ?
C4 H4B . 0.9800 ?
C4 H4C . 0.9800 ?
C4 N2 . 1.458(3) ?
Pb1 O1 . 2.3272(15) ?
Pb1 O5 . 2.6628(17) ?
Pb1 O6 . 2.8522(16) ?
Pb1 O4 . 2.5916(17) ?
Pb1 O2 . 2.3486(17) ?
O6 C56 . 1.244(3) ?
O4 C34 . 1.248(3) ?
N11 N12 . 1.391(3) ?
N11 C12 . 1.372(3) ?
N11 C17 . 1.425(3) ?
O2 C12 . 1.268(3) ?
C34 N5 . 1.384(3) ?
N2 N1 . 1.393(3) ?
N2 C2 . 1.352(3) ?
C61 C62 . 1.390(3) ?
C61 C66 . 1.392(3) ?
N9 C50 . 1.431(3) ?
N9 N10 . 1.406(3) ?
C50 C51 . 1.396(3) ?
N3 C24 . 1.366(3) ?
N3 C26 . 1.460(3) ?
N10 C46 . 1.386(3) ?
N5 C39 . 1.420(3) ?
N8 C59 . 1.465(3) ?
C12 C14 . 1.411(3) ?
C25 H25 . 0.9500 ?
C25 C24 . 1.367(3) ?
C11 H11 . 0.9500 ?
C11 C10 . 1.386(4) ?
C35 C38 . 1.492(4) ?
C43 H43 . 0.9500 ?
C43 C44 . 1.382(4) ?
C51 H51 . 0.9500 ?
C18 H18 . 0.9500 ?
C18 C19 . 1.393(3) ?
C18 C17 . 1.385(3) ?
C63 H63 . 0.9500 ?
C63 C62 . 1.390(3) ?
C63 C64 . 1.388(4) ?
C47 H47 . 0.9500 ?
C47 C46 . 1.356(3) ?
C59 H59A . 0.9800 ?
C59 H59B . 0.9800 ?
C59 H59C . 0.9800 ?
C14 H14 . 0.9500 ?
C19 H19 . 0.9500 ?
C62 H62 . 0.9500 ?
C46 C49 . 1.486(3) ?
C24 C27 . 1.488(3) ?
C64 H64 . 0.9500 ?
C44 H44 . 0.9500 ?
C44 C39 . 1.391(4) ?
C39 C40 . 1.394(3) ?
C2 C5 . 1.497(3) ?
C66 H66 . 0.9500 ?
C40 H40 . 0.9500 ?
C40 C41 . 1.385(4) ?
C22 H22 . 0.9500 ?
C22 C17 . 1.390(3) ?
C49 H49A . 0.9800 ?
C49 H49B . 0.9800 ?
C49 H49C . 0.9800 ?
C54 H54 . 0.9500 ?
C54 C53 . 1.384(4) ?
C7 H7 . 0.9500 ?
C29 H29 . 0.9500 ?
C29 C30 . 1.388(4) ?
C53 H53 . 0.9500 ?
C27 H27A . 0.9800 ?
C27 H27B . 0.9800 ?
C27 H27C . 0.9800 ?
C10 H10 . 0.9500 ?
C26 H26A . 0.9800 ?
C26 H26B . 0.9800 ?
C26 H26C . 0.9800 ?
C30 H30 . 0.9500 ?
C38 H38A . 0.9800 ?
C38 H38B . 0.9800 ?
C38 H38C . 0.9800 ?
C33 H33 . 0.9500 ?
C5 H5A . 0.9800 ?
C5 H5B . 0.9800 ?
C5 H5C . 0.9800 ?
C41 H41 . 0.9500 ?
S1 O7 . 1.4418(18) ?
S2 O10 . 1.4467(18) ?
S2 C68 . 1.822(3) ?

loop_
_geom_hbond_atom_site_label_D
_geom_hbond_atom_site_label_H
_geom_hbond_atom_site_label_A
_geom_hbond_site_symmetry_A
_geom_hbond_distance_DH
_geom_hbond_distance_HA
_geom_hbond_distance_DA
_geom_hbond_angle_DHA
_geom_hbond_publ_flag
C55 H55 O10 . 0.95 2.48 3.217(3) 134.2 yes
C58 H58 O2 . 0.95 2.38 3.134(3) 136.0 yes
C16 H16C O8 2_676 0.98 2.52 3.463(3) 160.4 yes
C15 H15B O10 1_565 0.98 2.48 2.998(3) 112.6 yes
C3 H3 O5 . 0.95 2.42 3.181(3) 136.4 yes
C4 H4C F5 2_565 0.98 2.53 3.161(3) 122.2 yes
C4 H4C O11 2_565 0.98 2.45 3.328(3) 148.7 yes
C47 H47 O6 . 0.95 2.55 3.461(3) 160.9 yes
C59 H59A O10 2_676 0.98 2.35 3.319(3) 171.2 yes
C7 H7 O1 2_675 0.95 2.35 3.177(3) 145.6 yes
C5 H5A O11 2_565 0.98 2.55 3.446(3) 152.8 yes

loop_
_geom_torsion_atom_site_label_1
_geom_torsion_atom_site_label_2
_geom_torsion_atom_site_label_3
_geom_torsion_atom_site_label_4
_geom_torsion_site_symmetry_1
_geom_torsion_site_symmetry_2
_geom_torsion_site_symmetry_3
_geom_torsion_site_symmetry_4
_geom_torsion
_geom_torsion_publ_flag
C8 C9 C10 C11 . . . . -1.1(4) ?
O3 C23 C25 C24 . . . . 177.6(2) ?
C1 C3 C2 N2 . . . . 0.5(3) ?
C1 C3 C2 C5 . . . . 179.5(2) ?
N6 N5 C39 C44 . . . . 147.0(2) ?
N6 N5 C39 C40 . . . . -34.7(3) ?
F2 C67 S1 O8 . . . . -60.9(2) ?
F2 C67 S1 O9 . . . . 59.1(2) ?
F2 C67 S1 O7 . . . . 179.17(19) ?
N4 C23 C25 C24 . . . . -1.2(3) ?
N4 C28 C29 C30 . . . . 179.2(2) ?
N4 C28 C33 C32 . . . . -177.2(2) ?
N4 N3 C24 C25 . . . . 5.4(3) ?
N4 N3 C24 C27 . . . . -174.0(2) ?
C37 N6 N5 C34 . . . . 144.2(2) ?
C37 N6 N5 C39 . . . . -59.6(3) ?
C37 N6 C35 C36 . . . . -139.3(2) ?
C37 N6 C35 C38 . . . . 39.9(3) ?
C23 N4 C28 C29 . . . . 55.6(3) ?
C23 N4 C28 C33 . . . . -125.1(3) ?
C23 N4 N3 C24 . . . . -6.1(2) ?
C23 N4 N3 C26 . . . . -150.9(2) ?
C23 C25 C24 N3 . . . . -2.6(3) ?
C23 C25 C24 C27 . . . . 176.7(2) ?
N7 C61 C62 C63 . . . . 179.9(2) ?
N7 C61 C66 C65 . . . . -179.9(2) ?
O11 S2 C68 F6 . . . . -178.4(2) ?
O11 S2 C68 F5 . . . . 61.9(2) ?
O11 S2 C68 F4 . . . . -59.0(2) ?
C6 C11 C10 C9 . . . . 0.3(4) ?
C57 C58 C56 N7 . . . . 3.1(3) ?
C57 C58 C56 O6 . . . . -174.4(3) ?
C28 N4 C23 O3 . . . . -13.5(4) ?
C28 N4 C23 C25 . . . . 165.5(2) ?
C28 N4 N3 C24 . . . . -168.4(2) ?
C28 N4 N3 C26 . . . . 46.8(3) ?
C28 C29 C30 C31 . . . . -1.4(4) ?
O12 S2 C68 F6 . . . . 61.1(2) ?
O12 S2 C68 F5 . . . . -58.6(2) ?
O12 S2 C68 F4 . . . . -179.55(19) ?
C55 C50 C51 C52 . . . . -0.4(4) ?
C55 C54 C53 C52 . . . . -1.3(4) ?
C58 C57 N8 N7 . . . . -6.5(3) ?
C58 C57 N8 C59 . . . . -140.7(2) ?
C16 C13 N12 C15 . . . . 22.9(4) ?
C16 C13 N12 N11 . . . . 177.2(2) ?
C16 C13 C14 C12 . . . . -179.1(2) ?
C3 C1 O1 Pb1 . . . . -43.2(3) ?
C3 C1 N1 C6 . . . . 164.2(2) ?
C3 C1 N1 N2 . . . . 5.2(2) ?
C48 N10 C46 C47 . . . . 138.5(2) ?
C48 N10 C46 C49 . . . . -40.0(3) ?
C45 N9 C50 C55 . . . . -122.9(3) ?
C45 N9 C50 C51 . . . . 56.7(3) ?
C45 N9 N10 C48 . . . . -141.7(2) ?
C45 N9 N10 C46 . . . . -7.3(3) ?
C45 C47 C46 N10 . . . . -4.2(3) ?
C45 C47 C46 C49 . . . . 174.1(3) ?
C20 C21 C22 C17 . . . . 0.9(4) ?
C9 C8 C7 C6 . . . . -0.1(4) ?
C21 C20 C19 C18 . . . . -0.8(4) ?
C21 C22 C17 N11 . . . . 178.8(2) ?
C21 C22 C17 C18 . . . . -0.1(4) ?
C32 C31 C30 C29 . . . . 0.8(4) ?
C36 C34 N5 N6 . . . . -6.2(2) ?
C36 C34 N5 C39 . . . . -161.0(2) ?
C42 C43 C44 C39 . . . . 1.2(4) ?
C60 C57 C58 C56 . . . . -177.5(3) ?
C60 C57 N8 N7 . . . . 173.2(2) ?
C60 C57 N8 C59 . . . . 38.9(3) ?
C31 C32 C33 C28 . . . . -2.6(4) ?
C4 N2 N1 C1 . . . . -166.6(2) ?
C4 N2 N1 C6 . . . . 32.5(3) ?
C4 N2 C2 C3 . . . . 162.4(2) ?
C4 N2 C2 C5 . . . . -16.7(4) ?
Pb1 O3 C23 N4 . . . . 114.4(2) ?
Pb1 O3 C23 C25 . . . . -64.3(3) ?
Pb1 O6 C56 N7 . . . . -158.88(17) ?
Pb1 O6 C56 C58 . . . . 18.2(4) ?
Pb1 O4 C34 C36 . . . . 2.5(4) ?
Pb1 O4 C34 N5 . . . . -174.13(15) ?
Pb1 O2 C12 N11 . . . . 158.53(17) ?
Pb1 O2 C12 C14 . . . . -24.7(4) ?
O1 C1 C3 C2 . . . . 175.7(2) ?
O1 C1 N1 C6 . . . . -15.1(4) ?
O1 C1 N1 N2 . . . . -174.15(19) ?
O5 C45 N9 C50 . . . . -18.2(4) ?
O5 C45 N9 N10 . . . . -172.5(2) ?
O5 C45 C47 C46 . . . . 176.6(3) ?
O4 C34 N5 N6 . . . . 171.2(2) ?
O4 C34 N5 C39 . . . . 16.5(4) ?
N11 C12 C14 C13 . . . . 0.9(3) ?
O2 C12 C14 C13 . . . . -176.2(3) ?
C34 C36 C35 N6 . . . . 3.1(3) ?
C34 C36 C35 C38 . . . . -176.0(2) ?
C34 N5 C39 C44 . . . . -60.7(3) ?
C34 N5 C39 C40 . . . . 117.5(3) ?
C61 N7 N8 C57 . . . . 171.8(2) ?
C61 N7 N8 C59 . . . . -51.6(3) ?
C61 N7 C56 C58 . . . . -169.1(2) ?
C61 N7 C56 O6 . . . . 8.6(4) ?
N9 C45 O5 Pb1 . . . . 165.76(18) ?
N9 C45 C47 C46 . . . . -0.4(3) ?
N9 C50 C51 C52 . . . . -180.0(2) ?
N9 N10 C46 C47 . . . . 7.1(3) ?
N9 N10 C46 C49 . . . . -171.5(2) ?
C50 C55 C54 C53 . . . . -1.0(4) ?
C50 N9 N10 C48 . . . . 62.0(3) ?
C50 N9 N10 C46 . . . . -163.6(2) ?
N3 N4 C23 O3 . . . . -174.5(2) ?
N3 N4 C23 C25 . . . . 4.5(2) ?
N3 N4 C28 C29 . . . . -145.5(2) ?
N3 N4 C28 C33 . . . . 33.8(3) ?
N12 C13 C14 C12 . . . . 1.7(3) ?
N12 N11 C12 O2 . . . . 174.5(2) ?
N12 N11 C12 C14 . . . . -3.1(2) ?
N12 N11 C17 C18 . . . . -44.8(3) ?
N12 N11 C17 C22 . . . . 136.2(2) ?
N10 N9 C50 C55 . . . . 29.4(3) ?
N10 N9 C50 C51 . . . . -151.0(2) ?
N5 N6 C35 C36 . . . . -6.8(3) ?
N5 N6 C35 C38 . . . . 172.4(2) ?
N5 C39 C40 C41 . . . . -178.8(2) ?
N8 N7 C61 C62 . . . . -35.8(3) ?
N8 N7 C61 C66 . . . . 142.9(2) ?
N8 N7 C56 C58 . . . . -7.2(3) ?
N8 N7 C56 O6 . . . . 170.6(2) ?
N8 C57 C58 C56 . . . . 2.1(3) ?
C56 N7 C61 C62 . . . . 124.4(3) ?
C56 N7 C61 C66 . . . . -57.0(3) ?
C56 N7 N8 C57 . . . . 8.5(3) ?
C56 N7 N8 C59 . . . . 145.2(2) ?
N1 C1 C3 C2 . . . . -3.6(3) ?
N1 C1 O1 Pb1 . . . . 135.91(18) ?
N1 C6 C11 C10 . . . . -177.4(2) ?
N1 C6 C7 C8 . . . . 177.2(2) ?
N1 N2 C2 C3 . . . . 2.7(3) ?
N1 N2 C2 C5 . . . . -176.4(2) ?
C12 N11 N12 C13 . . . . 4.2(3) ?
C12 N11 N12 C15 . . . . 161.0(2) ?
C12 N11 C17 C18 . . . . 125.6(3) ?
C12 N11 C17 C22 . . . . -53.3(3) ?
C11 C6 N1 C1 . . . . -72.6(3) ?
C11 C6 N1 N2 . . . . 84.2(3) ?
C11 C6 C7 C8 . . . . -0.7(4) ?
C35 N6 N5 C34 . . . . 8.1(2) ?
C35 N6 N5 C39 . . . . 164.3(2) ?
C35 C36 C34 O4 . . . . -175.1(2) ?
C35 C36 C34 N5 . . . . 2.0(3) ?
C43 C42 C41 C40 . . . . 0.1(4) ?
C43 C44 C39 N5 . . . . 177.9(2) ?
C43 C44 C39 C40 . . . . -0.3(4) ?
C51 C52 C53 C54 . . . . 2.9(4) ?
C47 C45 O5 Pb1 . . . . -10.8(4) ?
C47 C45 N9 C50 . . . . 159.2(2) ?
C47 C45 N9 N10 . . . . 4.8(3) ?
C14 C13 N12 C15 . . . . -157.9(2) ?
C14 C13 N12 N11 . . . . -3.6(3) ?
C19 C20 C21 C22 . . . . -0.5(4) ?
C19 C18 C17 N11 . . . . -180.0(2) ?
C19 C18 C17 C22 . . . . -1.1(4) ?
C62 C61 C66 C65 . . . . -1.2(3) ?
C62 C63 C64 C65 . . . . -1.2(4) ?
C64 C65 C66 C61 . . . . -0.1(3) ?
C64 C63 C62 C61 . . . . -0.1(3) ?
C44 C39 C40 C41 . . . . -0.6(4) ?
C39 C40 C41 C42 . . . . 0.7(4) ?
C2 N2 N1 C1 . . . . -5.0(3) ?
C2 N2 N1 C6 . . . . -165.9(2) ?
C66 C65 C64 C63 . . . . 1.3(4) ?
C66 C61 C62 C63 . . . . 1.3(3) ?
C17 N11 N12 C13 . . . . 176.1(2) ?
C17 N11 N12 C15 . . . . -27.1(3) ?
C17 N11 C12 O2 . . . . 3.0(4) ?
C17 N11 C12 C14 . . . . -174.6(2) ?
C17 C18 C19 C20 . . . . 1.5(4) ?
C54 C55 C50 N9 . . . . -178.5(2) ?
C54 C55 C50 C51 . . . . 1.9(4) ?
C7 C8 C9 C10 . . . . 1.0(4) ?
C7 C6 N1 C1 . . . . 109.4(3) ?
C7 C6 N1 N2 . . . . -93.8(3) ?
C7 C6 C11 C10 . . . . 0.6(4) ?
C29 C28 C33 C32 . . . . 2.0(4) ?
C53 C52 C51 C50 . . . . -2.0(4) ?
C26 N3 C24 C25 . . . . 147.9(2) ?
C26 N3 C24 C27 . . . . -31.5(3) ?
C33 C28 C29 C30 . . . . 0.0(4) ?
C33 C32 C31 C30 . . . . 1.2(4) ?
C41 C42 C43 C44 . . . . -1.1(4) ?
F1 C67 S1 O8 . . . . 59.6(2) ?
F1 C67 S1 O9 . . . . 179.60(18) ?
F1 C67 S1 O7 . . . . -60.4(2) ?
F3 C67 S1 O8 . . . . 178.4(2) ?
F3 C67 S1 O9 . . . . -61.6(2) ?
F3 C67 S1 O7 . . . . 58.5(2) ?
O10 S2 C68 F6 . . . . -58.6(2) ?
O10 S2 C68 F5 . . . . -178.4(2) ?
O10 S2 C68 F4 . . . . 60.7(2) ?

_cod_database_fobs_code 2312967
